data_9012734
loop_
_publ_author_name
'Jones, C. Y.'
'Marshall, S. L.'
'Chakoumakos, B. C.'
'Rawn, C. J.'
'Ishii, Y.'

_publ_section_title
;
 Structure and thermal expansivity of tetrahydrofuran deuterate determined by
 neutron powder diffraction
 Sample: T = 75 K, host lattice
;
_journal_name_full 'Journal of Physical Chemistry B'
_journal_page_first 6026
_journal_page_last 6031
_journal_paper_doi 10.1021/jp020513n
_journal_volume 107
_journal_year 2003
_chemical_formula_sum 'D2 O'
_chemical_name_common 'Tetrahydrofuran deuterate'
_space_group_IT_number 227
_symmetry_space_group_name_Hall '-F 4vw 2vw 3'
_symmetry_space_group_name_H-M 'F d -3 m :2'
_cell_angle_alpha 90
_cell_angle_beta 90
_cell_angle_gamma 90
_cell_length_a 17.109
_cell_length_b 17.109
_cell_length_c 17.109
_cell_formula_units_Z 136
_cell_volume 5008.110
_diffrn_ambient_temperature 75
_exptl_crystal_density_diffrn 0.903
_cod_original_sg_symbol_H-M 'F d 3 m'
_cod_original_formula_sum 'O17 D34'
_cod_database_code 9012734

loop_
_symmetry_equiv_pos_as_xyz
x,y,z
x,1/2+y,1/2+z
1/2+x,y,1/2+z
1/2+x,1/2+y,z
3/4+z,1/2-x,1/4+y
3/4+z,-x,3/4+y
1/4+z,1/2-x,3/4+y
1/4+z,-x,1/4+y
3/4-y,1/2+z,1/4-x
3/4-y,+z,3/4-x
1/4-y,1/2+z,3/4-x
1/4-y,+z,1/4-x
3/4+x,1/2-y,1/4+z
3/4+x,-y,3/4+z
1/4+x,1/2-y,3/4+z
1/4+x,-y,1/4+z
3/4-z,1/2+x,1/4-y
3/4-z,+x,3/4-y
1/4-z,1/2+x,3/4-y
1/4-z,+x,1/4-y
3/4+y,1/2-z,1/4+x
3/4+y,-z,3/4+x
1/4+y,1/2-z,3/4+x
1/4+y,-z,1/4+x
3/4-x,1/2+y,1/4-z
3/4-x,+y,3/4-z
1/4-x,1/2+y,3/4-z
1/4-x,+y,1/4-z
1/2+x,3/4-z,1/4-y
1/2+x,1/4-z,3/4-y
+x,3/4-z,3/4-y
+x,1/4-z,1/4-y
1/2-z,3/4+y,1/4+x
1/2-z,1/4+y,3/4+x
-z,3/4+y,3/4+x
-z,1/4+y,1/4+x
1/2+y,3/4-x,1/4-z
1/2+y,1/4-x,3/4-z
+y,3/4-x,3/4-z
+y,1/4-x,1/4-z
1/2-x,3/4+z,1/4+y
1/2-x,1/4+z,3/4+y
-x,3/4+z,3/4+y
-x,1/4+z,1/4+y
1/2+z,3/4-y,1/4-x
1/2+z,1/4-y,3/4-x
+z,3/4-y,3/4-x
+z,1/4-y,1/4-x
1/2-y,3/4+x,1/4+z
1/2-y,1/4+x,3/4+z
-y,3/4+x,3/4+z
-y,1/4+x,1/4+z
x,1/2+z,1/2+y
x,+z,+y
1/2+x,1/2+z,+y
1/2+x,+z,1/2+y
-z,1/2-y,1/2-x
-z,-y,-x
1/2-z,1/2-y,-x
1/2-z,-y,1/2-x
y,1/2+x,1/2+z
y,+x,+z
1/2+y,1/2+x,+z
1/2+y,+x,1/2+z
-x,1/2-z,1/2-y
-x,-z,-y
1/2-x,1/2-z,-y
1/2-x,-z,1/2-y
z,1/2+y,1/2+x
z,+y,+x
1/2+z,1/2+y,+x
1/2+z,+y,1/2+x
-y,1/2-x,1/2-z
-y,-x,-z
1/2-y,1/2-x,-z
1/2-y,-x,1/2-z
3/4+z,1/4+x,1/2-y
3/4+z,3/4+x,-y
1/4+z,1/4+x,-y
1/4+z,3/4+x,1/2-y
3/4-y,1/4-z,1/2+x
3/4-y,3/4-z,+x
1/4-y,1/4-z,+x
1/4-y,3/4-z,1/2+x
3/4+x,1/4+y,1/2-z
3/4+x,3/4+y,-z
1/4+x,1/4+y,-z
1/4+x,3/4+y,1/2-z
3/4-z,1/4-x,1/2+y
3/4-z,3/4-x,+y
1/4-z,1/4-x,+y
1/4-z,3/4-x,1/2+y
3/4+y,1/4+z,1/2-x
3/4+y,3/4+z,-x
1/4+y,1/4+z,-x
1/4+y,3/4+z,1/2-x
3/4-x,1/4-y,1/2+z
3/4-x,3/4-y,+z
1/4-x,1/4-y,+z
1/4-x,3/4-y,1/2+z
-z,3/4+x,3/4+y
-z,1/4+x,1/4+y
1/2-z,3/4+x,1/4+y
1/2-z,1/4+x,3/4+y
y,3/4-z,3/4-x
y,1/4-z,1/4-x
1/2+y,3/4-z,1/4-x
1/2+y,1/4-z,3/4-x
-x,3/4+y,3/4+z
-x,1/4+y,1/4+z
1/2-x,3/4+y,1/4+z
1/2-x,1/4+y,3/4+z
z,3/4-x,3/4-y
z,1/4-x,1/4-y
1/2+z,3/4-x,1/4-y
1/2+z,1/4-x,3/4-y
-y,3/4+z,3/4+x
-y,1/4+z,1/4+x
1/2-y,3/4+z,1/4+x
1/2-y,1/4+z,3/4+x
x,3/4-y,3/4-z
x,1/4-y,1/4-z
1/2+x,3/4-y,1/4-z
1/2+x,1/4-y,3/4-z
1/4-x,1/2+z,3/4-y
1/4-x,+z,1/4-y
3/4-x,1/2+z,1/4-y
3/4-x,+z,3/4-y
1/4+z,1/2-y,3/4+x
1/4+z,-y,1/4+x
3/4+z,1/2-y,1/4+x
3/4+z,-y,3/4+x
1/4-y,1/2+x,3/4-z
1/4-y,+x,1/4-z
3/4-y,1/2+x,1/4-z
3/4-y,+x,3/4-z
1/4+x,1/2-z,3/4+y
1/4+x,-z,1/4+y
3/4+x,1/2-z,1/4+y
3/4+x,-z,3/4+y
1/4-z,1/2+y,3/4-x
1/4-z,+y,1/4-x
3/4-z,1/2+y,1/4-x
3/4-z,+y,3/4-x
1/4+y,1/2-x,3/4+z
1/4+y,-x,1/4+z
3/4+y,1/2-x,1/4+z
3/4+y,-x,3/4+z
3/4-x,3/4-z,y
3/4-x,1/4-z,1/2+y
1/4-x,3/4-z,1/2+y
1/4-x,1/4-z,y
3/4+z,3/4+y,-x
3/4+z,1/4+y,1/2-x
1/4+z,3/4+y,1/2-x
1/4+z,1/4+y,-x
3/4-y,3/4-x,z
3/4-y,1/4-x,1/2+z
1/4-y,3/4-x,1/2+z
1/4-y,1/4-x,z
3/4+x,3/4+z,-y
3/4+x,1/4+z,1/2-y
1/4+x,3/4+z,1/2-y
1/4+x,1/4+z,-y
3/4-z,3/4-y,x
3/4-z,1/4-y,1/2+x
1/4-z,3/4-y,1/2+x
1/4-z,1/4-y,x
3/4+y,3/4+x,-z
3/4+y,1/4+x,1/2-z
1/4+y,3/4+x,1/2-z
1/4+y,1/4+x,-z
-z,-x,-y
-z,1/2-x,1/2-y
1/2-z,-x,1/2-y
1/2-z,1/2-x,-y
y,z,x
y,1/2+z,1/2+x
1/2+y,z,1/2+x
1/2+y,1/2+z,x
-x,-y,-z
-x,1/2-y,1/2-z
1/2-x,-y,1/2-z
1/2-x,1/2-y,-z
z,x,y
z,1/2+x,1/2+y
1/2+z,x,1/2+y
1/2+z,1/2+x,y
-y,-z,-x
-y,1/2-z,1/2-x
1/2-y,-z,1/2-x
1/2-y,1/2-z,-x

loop_
_atom_site_label
_atom_site_fract_x
_atom_site_fract_y
_atom_site_fract_z
_atom_site_occupancy
_atom_site_U_iso_or_equiv
O1 0.12500 0.12500 0.12500 1.00000 0.01520
O2 0.21870 0.21870 0.21870 1.00000 0.01520
O3 0.18210 0.18210 0.37200 1.00000 0.01520
D4 0.18590 0.18590 0.18590 0.50000 0.01570
D5 0.16080 0.16080 0.16080 0.50000 0.01570
D6 0.20510 0.20510 0.26890 0.50000 0.01570
D7 0.19460 0.19460 0.31260 0.50000 0.01570
D8 0.14210 0.14210 0.36870 0.50000 0.01570
D9 -0.16240 -0.02300 0.14710 0.50000 0.01570

loop_
_cod_related_entry_id
_cod_related_entry_database
_cod_related_entry_code
1 ChemSpider 23004

_database_code_amcsd 0013156
